data_4310325
loop_
_publ_author_name
'Aldjia Choualeb'
'Pierre Braunstein'
'Jacky Ros\'e'
'Richard Welter'

_publ_contact_author_address
;
Institut Le Bel, rue Blaise Pascal, 67000 STRASBOURG, FRANCE
;
_publ_contact_author_email braunst@chimie.u-strasbg.fr
_publ_contact_author_fax 0390241232
_publ_contact_author_name
;
Pierre Braunstein
;
_publ_contact_author_phone 0390241593
_publ_section_title
;
 Reactions of the Tetrahedral Clusters [MCo3(CO)12]- (M = Ru, Fe) with
 Functional Mono- and Diynes
;
_journal_name_full 'Inorganic Chemistry'
_journal_page_first 57
_journal_page_last 71
_journal_paper_doi 10.1021/ic034832k
_journal_volume 43
_journal_year 2004
_chemical_formula_moiety 'C37 H33 Co3 O9 P Ru Si2, N C8 H20'
_chemical_formula_sum 'C45 H53 Co3 N O9 P Ru Si2'
_chemical_formula_weight 1116.89
_chemical_name_systematic
; 
 ? 
;
_space_group_IT_number 19
_symmetry_cell_setting orthorhombic
_symmetry_space_group_name_Hall 'P 2ac 2ab'
_symmetry_space_group_name_H-M 'P 21 21 21'
_atom_sites_solution_hydrogens geom
_atom_sites_solution_primary direct
_atom_sites_solution_secondary difmap
_audit_creation_date 10-05-02
_audit_creation_method SHELXL-97
_cell_angle_alpha 90.0000
_cell_angle_beta 90.0000
_cell_angle_gamma 90.0000
_cell_formula_units_Z 4
_cell_length_a 12.531(2)
_cell_length_b 13.382(2)
_cell_length_c 29.276(3)
_cell_measurement_reflns_used 5708
_cell_measurement_temperature 173(2)
_cell_measurement_theta_max 27.485
_cell_measurement_theta_min 0.998
_cell_volume 4909.3(12)
_computing_cell_refinement 'Denzo (Nonius B.V., 1998)'
_computing_data_collection 'Collect (Nonius B.V., 1998)'
_computing_data_reduction 'Denzo (Nonius B.V., 1998)'
_computing_molecular_graphics 'PLATON 98 (Spek, 1998)'
_computing_publication_material 'SHELXL-97 (Sheldrick, 1997)'
_computing_structure_refinement 'SHELXL-97 (Sheldrick, 1997)'
_computing_structure_solution 'SHELXS-97 (Sheldrick, 1997)'
_diffrn_ambient_temperature 173(2)
_diffrn_measured_fraction_theta_full 0.988
_diffrn_measured_fraction_theta_max 0.988
_diffrn_measurement_device_type KappaCCD
_diffrn_measurement_method '\p scans'
_diffrn_radiation_monochromator graphite
_diffrn_radiation_source 'fine-focus sealed tube'
_diffrn_radiation_type MoK\a
_diffrn_radiation_wavelength 0.71073
_diffrn_reflns_av_R_equivalents 0.0000
_diffrn_reflns_av_sigmaI/netI 0.0941
_diffrn_reflns_limit_h_max 16
_diffrn_reflns_limit_h_min 0
_diffrn_reflns_limit_k_max 17
_diffrn_reflns_limit_k_min 0
_diffrn_reflns_limit_l_max 37
_diffrn_reflns_limit_l_min -37
_diffrn_reflns_number 10872
_diffrn_reflns_theta_full 27.47
_diffrn_reflns_theta_max 27.47
_diffrn_reflns_theta_min 2.33
_exptl_absorpt_coefficient_mu 1.431
_exptl_absorpt_correction_type none
_exptl_crystal_colour Violet
_exptl_crystal_density_diffrn 1.511
_exptl_crystal_density_method 'not measured'
_exptl_crystal_description prism
_exptl_crystal_F_000 2280
_exptl_crystal_size_max 0.10
_exptl_crystal_size_mid 0.08
_exptl_crystal_size_min 0.06
_refine_diff_density_max 0.453
_refine_diff_density_min -0.665
_refine_diff_density_rms 0.078
_refine_ls_abs_structure_details 'Flack H D (1983), Acta Cryst. A39, 876-881'
_refine_ls_abs_structure_Flack 0.003(12)
_refine_ls_extinction_coef 0.00060(12)
_refine_ls_extinction_expression Fc^*^=kFc[1+0.001xFc^2^\l^3^/sin(2\q)]^-1/4^
_refine_ls_extinction_method SHELXL
_refine_ls_goodness_of_fit_ref 0.860
_refine_ls_hydrogen_treatment mixed
_refine_ls_matrix_type full
_refine_ls_number_parameters 560
_refine_ls_number_reflns 10871
_refine_ls_number_restraints 0
_refine_ls_restrained_S_all 0.860
_refine_ls_R_factor_all 0.0526
_refine_ls_R_factor_gt 0.0368
_refine_ls_shift/su_max 0.001
_refine_ls_shift/su_mean 0.000
_refine_ls_structure_factor_coef Fsqd
_refine_ls_weighting_details 'calc w=1/[\s^2^(Fo^2^)+(0.0000P)^2^+0.0000P] where P=(Fo^2^+2Fc^2^)/3'
_refine_ls_weighting_scheme calc
_refine_ls_wR_factor_gt 0.0770
_refine_ls_wR_factor_ref 0.0833
_reflns_number_gt 8984
_reflns_number_total 10871
_reflns_threshold_expression >2sigma(I)
_cod_data_source_file ic034832ksi20030716_071604.cif
_cod_data_source_block (NEt4)14
_cod_original_cell_volume 4909.4(12)
_cod_database_code 4310325

loop_
_symmetry_equiv_pos_as_xyz
'x, y, z'
'-x+1/2, -y, z+1/2'
'-x, y+1/2, -z+1/2'
'x+1/2, -y+1/2, -z'

loop_
_atom_site_label
_atom_site_type_symbol
_atom_site_fract_x
_atom_site_fract_y
_atom_site_fract_z
_atom_site_U_iso_or_equiv
_atom_site_adp_type
_atom_site_occupancy
_atom_site_symmetry_multiplicity
_atom_site_calc_flag
_atom_site_refinement_flags
_atom_site_disorder_assembly
_atom_site_disorder_group
C11 C 0.3186(3) -0.0126(3) 0.10077(13) 0.0221(8) Uani 1 1 d . . .
C10 C 0.2494(3) -0.0871(3) 0.08286(12) 0.0235(8) Uani 1 1 d . . .
C12 C 0.4247(3) 0.0098(3) 0.08567(13) 0.0233(8) Uani 1 1 d . . .
C13 C 0.5139(3) 0.0342(3) 0.07413(14) 0.0272(9) Uani 1 1 d . . .
C6 C 0.2575(4) 0.1295(3) 0.02742(15) 0.0371(10) Uani 1 1 d . . .
C8 C 0.1748(3) 0.1687(3) 0.11450(14) 0.0275(9) Uani 1 1 d . . .
C7 C 0.0641(4) 0.0554(4) 0.04924(16) 0.0441(12) Uani 1 1 d . . .
C5 C 0.2912(3) -0.0497(3) 0.20551(14) 0.0271(9) Uani 1 1 d . . .
C4 C 0.3675(3) -0.2170(3) 0.15819(15) 0.0314(9) Uani 1 1 d . . .
C1 C 0.0238(3) -0.1610(4) 0.08682(15) 0.0364(11) Uani 1 1 d . . .
C3 C 0.1502(3) -0.1823(3) 0.16209(15) 0.0310(9) Uani 1 1 d . . .
C2 C -0.0008(3) -0.0170(3) 0.14379(15) 0.0355(10) Uani 1 1 d . . .
C9 C 0.1356(3) 0.0952(3) 0.20333(14) 0.0291(10) Uani 1 1 d . . .
C17 C 0.2235(4) -0.3123(3) 0.05996(17) 0.0469(12) Uani 1 1 d . . .
H17A H 0.2379 -0.3621 0.0372 0.070 Uiso 1 1 calc . . .
H17B H 0.1479 -0.3078 0.0649 0.070 Uiso 1 1 calc . . .
H17C H 0.2581 -0.3306 0.0880 0.070 Uiso 1 1 calc . . .
C18 C 0.2061(4) -0.1562(4) -0.01463(16) 0.0464(13) Uani 1 1 d . . .
H18A H 0.2196 -0.2076 -0.0368 0.070 Uiso 1 1 calc . . .
H18B H 0.2322 -0.0935 -0.0259 0.070 Uiso 1 1 calc . . .
H18C H 0.1307 -0.1514 -0.0093 0.070 Uiso 1 1 calc . . .
C19 C 0.4224(4) -0.2045(4) 0.03208(17) 0.0423(12) Uani 1 1 d . . .
H19A H 0.4352 -0.2559 0.0099 0.063 Uiso 1 1 calc . . .
H19B H 0.4544 -0.2231 0.0606 0.063 Uiso 1 1 calc . . .
H19C H 0.4532 -0.1429 0.0216 0.063 Uiso 1 1 calc . . .
C14 C 0.7326(4) -0.0509(4) 0.07066(18) 0.0512(13) Uani 1 1 d . . .
H14A H 0.8060 -0.0384 0.0631 0.077 Uiso 1 1 calc . . .
H14B H 0.7065 -0.1056 0.0527 0.077 Uiso 1 1 calc . . .
H14C H 0.7270 -0.0672 0.1025 0.077 Uiso 1 1 calc . . .
C15 C 0.6605(4) 0.0944(4) -0.00354(16) 0.0470(13) Uani 1 1 d . . .
H15A H 0.7335 0.1069 -0.0117 0.070 Uiso 1 1 calc . . .
H15B H 0.6186 0.1530 -0.0094 0.070 Uiso 1 1 calc . . .
H15C H 0.6335 0.0397 -0.0213 0.070 Uiso 1 1 calc . . .
C16 C 0.7003(4) 0.1694(4) 0.09304(18) 0.0478(13) Uani 1 1 d . . .
H16A H 0.7731 0.1839 0.0853 0.072 Uiso 1 1 calc . . .
H16B H 0.6956 0.1530 0.1249 0.072 Uiso 1 1 calc . . .
H16C H 0.6568 0.2269 0.0868 0.072 Uiso 1 1 calc . . .
C20 C 0.4980(3) 0.1347(3) 0.20034(13) 0.0273(9) Uani 1 1 d . . .
C21 C 0.5705(3) 0.2022(3) 0.21914(15) 0.0334(10) Uani 1 1 d . . .
H21 H 0.5498 0.2679 0.2243 0.040 Uiso 1 1 calc . . .
C22 C 0.6735(3) 0.1720(4) 0.23020(16) 0.0404(12) Uani 1 1 d . . .
H22 H 0.7210 0.2174 0.2430 0.048 Uiso 1 1 calc . . .
C23 C 0.7053(3) 0.0746(4) 0.22219(16) 0.0414(11) Uani 1 1 d . . .
H23 H 0.7739 0.0541 0.2300 0.050 Uiso 1 1 calc . . .
C24 C 0.6344(4) 0.0080(4) 0.20247(15) 0.0392(11) Uani 1 1 d . . .
H24 H 0.6561 -0.0570 0.1962 0.047 Uiso 1 1 calc . . .
C25 C 0.5314(3) 0.0374(3) 0.19210(14) 0.0297(10) Uani 1 1 d . . .
H25 H 0.4841 -0.0085 0.1795 0.036 Uiso 1 1 calc . . .
C26 C 0.3848(3) 0.2905(3) 0.15747(16) 0.0313(9) Uani 1 1 d . . .
C27 C 0.3910(4) 0.3848(3) 0.17807(18) 0.0424(12) Uani 1 1 d . . .
H27 H 0.3802 0.3910 0.2094 0.051 Uiso 1 1 calc . . .
C28 C 0.4129(4) 0.4684(3) 0.1522(2) 0.0558(15) Uani 1 1 d . . .
H28 H 0.4156 0.5308 0.1662 0.067 Uiso 1 1 calc . . .
C29 C 0.4309(4) 0.4605(4) 0.1057(2) 0.0655(19) Uani 1 1 d . . .
H29 H 0.4450 0.5173 0.0885 0.079 Uiso 1 1 calc . . .
C30 C 0.4278(4) 0.3682(4) 0.08515(19) 0.0544(15) Uani 1 1 d . . .
H30 H 0.4420 0.3621 0.0541 0.065 Uiso 1 1 calc . . .
C31 C 0.4036(4) 0.2839(4) 0.11086(17) 0.0415(11) Uani 1 1 d . . .
H31 H 0.3998 0.2220 0.0966 0.050 Uiso 1 1 calc . . .
C32 C 0.3155(3) 0.2166(3) 0.24587(15) 0.0290(9) Uani 1 1 d . . .
C33 C 0.3634(3) 0.1822(3) 0.28540(15) 0.0342(10) Uani 1 1 d . . .
H33 H 0.4242 0.1426 0.2834 0.041 Uiso 1 1 calc . . .
C34 C 0.3219(4) 0.2059(4) 0.32819(16) 0.0457(13) Uani 1 1 d . . .
H34 H 0.3552 0.1828 0.3545 0.055 Uiso 1 1 calc . . .
C35 C 0.2303(4) 0.2644(4) 0.33125(17) 0.0488(13) Uani 1 1 d . . .
H35 H 0.2018 0.2803 0.3597 0.059 Uiso 1 1 calc . . .
C36 C 0.1818(4) 0.2987(4) 0.29183(19) 0.0472(13) Uani 1 1 d . . .
H36 H 0.1204 0.3376 0.2938 0.057 Uiso 1 1 calc . . .
C37 C 0.2240(3) 0.2757(3) 0.24959(16) 0.0368(11) Uani 1 1 d . . .
H37 H 0.1911 0.2997 0.2233 0.044 Uiso 1 1 calc . . .
C38 C 0.8210(3) 0.4914(3) 0.15608(17) 0.0401(11) Uani 1 1 d . . .
H38A H 0.8152 0.5558 0.1411 0.048 Uiso 1 1 calc . . .
H38B H 0.8174 0.5031 0.1887 0.048 Uiso 1 1 calc . . .
C39 C 0.7254(4) 0.4294(4) 0.14252(19) 0.0576(14) Uani 1 1 d . . .
H39A H 0.6612 0.4641 0.1508 0.086 Uiso 1 1 calc . . .
H39B H 0.7278 0.3663 0.1581 0.086 Uiso 1 1 calc . . .
H39C H 0.7264 0.4185 0.1101 0.086 Uiso 1 1 calc . . .
C40 C 0.9453(4) 0.3487(4) 0.17045(17) 0.0440(12) Uani 1 1 d . . .
H40A H 0.8926 0.3013 0.1595 0.053 Uiso 1 1 calc . . .
H40B H 1.0152 0.3226 0.1626 0.053 Uiso 1 1 calc . . .
C41 C 0.9372(4) 0.3542(5) 0.22104(19) 0.0575(15) Uani 1 1 d . . .
H41A H 0.9485 0.2890 0.2338 0.086 Uiso 1 1 calc . . .
H41B H 0.8676 0.3779 0.2294 0.086 Uiso 1 1 calc . . .
H41C H 0.9904 0.3993 0.2325 0.086 Uiso 1 1 calc . . .
C42 C 0.9426(4) 0.4250(4) 0.09478(15) 0.0401(11) Uani 1 1 d . . .
H42A H 1.0124 0.3953 0.0903 0.048 Uiso 1 1 calc . . .
H42B H 0.8897 0.3755 0.0862 0.048 Uiso 1 1 calc . . .
C43 C 0.9322(4) 0.5125(4) 0.06332(18) 0.0540(14) Uani 1 1 d . . .
H43A H 0.9439 0.4911 0.0324 0.081 Uiso 1 1 calc . . .
H43B H 0.9843 0.5622 0.0713 0.081 Uiso 1 1 calc . . .
H43C H 0.8620 0.5404 0.0660 0.081 Uiso 1 1 calc . . .
C44 C 1.0111(3) 0.5253(3) 0.16027(16) 0.0400(11) Uani 1 1 d . . .
H44A H 0.9970 0.5871 0.1441 0.048 Uiso 1 1 calc . . .
H44B H 1.0007 0.5383 0.1926 0.048 Uiso 1 1 calc . . .
C45 C 1.1262(4) 0.4977(4) 0.15282(19) 0.0487(12) Uani 1 1 d . . .
H45A H 1.1712 0.5500 0.1643 0.073 Uiso 1 1 calc . . .
H45B H 1.1391 0.4888 0.1208 0.073 Uiso 1 1 calc . . .
H45C H 1.1417 0.4366 0.1687 0.073 Uiso 1 1 calc . . .
N N 0.9290(3) 0.4485(3) 0.14526(12) 0.0317(8) Uani 1 1 d . . .
P P 0.36020(8) 0.17498(8) 0.18890(4) 0.0242(2) Uani 1 1 d . . .
Si1 Si 0.27560(9) -0.18792(9) 0.04002(4) 0.0298(3) Uani 1 1 d . . .
Si2 Si 0.65254(8) 0.06224(9) 0.05844(4) 0.0281(2) Uani 1 1 d . . .
Ru Ru 0.23470(2) 0.06441(2) 0.157616(10) 0.02152(8) Uani 1 1 d . . .
Co3 Co 0.19439(4) 0.05990(4) 0.070939(18) 0.02474(12) Uani 1 1 d . . .
Co2 Co 0.27754(4) -0.11836(4) 0.151445(18) 0.02248(12) Uani 1 1 d . . .
Co1 Co 0.10823(4) -0.07460(4) 0.115403(18) 0.02419(12) Uani 1 1 d . . .
O6 O 0.2987(3) 0.1712(3) -0.00180(13) 0.0635(12) Uani 1 1 d . . .
O8 O 0.1382(2) 0.2494(2) 0.11174(11) 0.0399(8) Uani 1 1 d . . .
O7 O -0.0176(3) 0.0605(4) 0.03142(13) 0.0732(13) Uani 1 1 d . . .
O5 O 0.3117(2) -0.0534(2) 0.24459(10) 0.0356(7) Uani 1 1 d . . .
O4 O 0.4246(3) -0.2833(2) 0.16142(13) 0.0531(9) Uani 1 1 d . . .
O1 O -0.0382(3) -0.2167(3) 0.07373(13) 0.0590(10) Uani 1 1 d . . .
O3 O 0.1028(2) -0.2452(2) 0.18050(11) 0.0415(8) Uani 1 1 d . . .
O2 O -0.0740(2) 0.0200(3) 0.15992(13) 0.0576(10) Uani 1 1 d . . .
O9 O 0.0703(2) 0.1081(2) 0.23048(11) 0.0437(8) Uani 1 1 d . . .

loop_
_atom_site_aniso_label
_atom_site_aniso_U_11
_atom_site_aniso_U_22
_atom_site_aniso_U_33
_atom_site_aniso_U_23
_atom_site_aniso_U_13
_atom_site_aniso_U_12
C11 0.0229(19) 0.020(2) 0.023(2) 0.0037(16) -0.0026(16) 0.0016(16)
C10 0.022(2) 0.025(2) 0.0238(19) 0.0012(15) -0.0007(15) 0.0006(15)
C12 0.027(2) 0.0171(19) 0.025(2) -0.0002(17) 0.0042(16) 0.0049(16)
C13 0.030(2) 0.019(2) 0.033(2) 0.0002(17) 0.0036(18) -0.0015(16)
C6 0.042(3) 0.034(2) 0.035(2) 0.003(2) 0.000(2) 0.015(2)
C8 0.026(2) 0.029(2) 0.027(2) 0.0001(19) -0.0010(17) 0.0036(18)
C7 0.039(3) 0.054(3) 0.040(3) 0.010(3) -0.002(2) 0.003(3)
C5 0.028(2) 0.020(2) 0.034(2) 0.0006(18) 0.0031(17) -0.0016(16)
C4 0.033(2) 0.032(2) 0.029(2) 0.001(2) -0.0040(19) 0.0021(18)
C1 0.027(2) 0.049(3) 0.034(3) -0.004(2) -0.0009(19) 0.000(2)
C3 0.031(2) 0.033(2) 0.029(2) -0.004(2) 0.0017(19) -0.0036(19)
C2 0.028(2) 0.035(3) 0.044(3) -0.003(2) 0.001(2) -0.0061(19)
C9 0.032(2) 0.023(2) 0.032(2) -0.0028(17) 0.0000(19) -0.0002(17)
C17 0.058(3) 0.027(2) 0.055(3) -0.008(2) 0.010(3) -0.010(2)
C18 0.048(3) 0.055(3) 0.036(3) -0.006(2) -0.003(2) -0.011(2)
C19 0.038(3) 0.039(3) 0.050(3) -0.010(2) 0.009(2) 0.002(2)
C14 0.032(2) 0.056(3) 0.066(3) 0.004(3) 0.006(2) 0.012(2)
C15 0.045(3) 0.057(4) 0.039(3) 0.001(2) 0.008(2) -0.008(2)
C16 0.047(3) 0.047(3) 0.050(3) -0.010(2) 0.004(2) -0.019(2)
C20 0.031(2) 0.024(2) 0.027(2) 0.0029(17) 0.0004(17) 0.0019(17)
C21 0.027(2) 0.033(3) 0.040(3) -0.003(2) 0.0008(19) -0.0011(18)
C22 0.024(2) 0.056(3) 0.041(3) -0.001(2) 0.002(2) -0.006(2)
C23 0.022(2) 0.062(3) 0.040(3) 0.001(3) -0.0003(17) 0.012(2)
C24 0.037(3) 0.045(3) 0.036(3) 0.004(2) 0.004(2) 0.018(2)
C25 0.032(2) 0.030(3) 0.027(2) -0.0041(18) -0.0014(18) 0.0052(17)
C26 0.027(2) 0.026(2) 0.042(3) 0.002(2) -0.001(2) -0.0006(17)
C27 0.036(3) 0.029(2) 0.062(3) -0.005(2) 0.001(2) -0.001(2)
C28 0.044(3) 0.022(2) 0.102(5) 0.004(3) 0.008(3) -0.004(2)
C29 0.043(3) 0.045(4) 0.108(6) 0.040(3) 0.000(3) -0.005(3)
C30 0.046(3) 0.055(4) 0.062(4) 0.030(3) 0.001(3) -0.005(3)
C31 0.039(3) 0.039(3) 0.046(3) 0.010(2) 0.003(2) -0.002(2)
C32 0.025(2) 0.027(2) 0.036(2) -0.0083(19) 0.0066(18) -0.0038(17)
C33 0.030(2) 0.036(3) 0.036(3) -0.007(2) 0.0033(19) -0.0067(19)
C34 0.047(3) 0.054(3) 0.035(3) -0.008(2) 0.004(2) -0.018(3)
C35 0.051(3) 0.047(3) 0.049(3) -0.022(2) 0.019(3) -0.024(3)
C36 0.035(3) 0.041(3) 0.065(4) -0.023(3) 0.013(2) -0.001(2)
C37 0.030(2) 0.033(2) 0.047(3) -0.015(2) 0.001(2) 0.002(2)
C38 0.036(2) 0.031(2) 0.054(3) -0.004(2) 0.002(2) 0.0106(19)
C39 0.043(3) 0.062(3) 0.068(4) -0.008(3) -0.004(2) -0.001(3)
C40 0.039(3) 0.041(3) 0.052(3) 0.010(2) 0.008(2) 0.011(2)
C41 0.051(3) 0.070(4) 0.052(3) 0.012(3) 0.017(3) 0.019(3)
C42 0.048(3) 0.037(3) 0.036(2) 0.001(2) 0.004(2) 0.001(2)
C43 0.057(3) 0.052(3) 0.053(3) 0.011(3) -0.002(3) 0.008(3)
C44 0.036(2) 0.038(3) 0.045(3) -0.003(2) 0.000(2) 0.0011(19)
C45 0.036(3) 0.047(3) 0.064(3) 0.007(3) -0.002(2) 0.002(2)
N 0.0356(18) 0.0262(19) 0.033(2) -0.0014(16) 0.0031(15) 0.0012(16)
P 0.0235(5) 0.0196(5) 0.0295(6) -0.0025(4) 0.0008(4) 0.0016(4)
Si1 0.0317(6) 0.0278(6) 0.0299(6) -0.0065(5) 0.0054(5) -0.0026(5)
Si2 0.0218(5) 0.0303(6) 0.0321(6) 0.0006(6) 0.0034(4) -0.0046(5)
Ru 0.02155(14) 0.01897(15) 0.02405(15) -0.00158(14) 0.00134(12) 0.00177(13)
Co3 0.0231(2) 0.0267(3) 0.0244(3) 0.0032(3) 0.0012(2) 0.0037(2)
Co2 0.0230(3) 0.0188(3) 0.0257(3) 0.0007(2) 0.0005(2) 0.0008(2)
Co1 0.0192(2) 0.0280(3) 0.0253(3) -0.0013(3) 0.0014(2) -0.0015(2)
O6 0.083(3) 0.050(2) 0.057(2) 0.027(2) 0.033(2) 0.016(2)
O8 0.0467(18) 0.0326(17) 0.0403(18) 0.0048(15) 0.0033(15) 0.0217(15)
O7 0.040(2) 0.104(3) 0.076(3) 0.033(3) -0.0243(19) -0.004(2)
O5 0.0463(17) 0.0337(18) 0.0268(16) 0.0034(14) -0.0010(13) -0.0002(15)
O4 0.055(2) 0.0362(19) 0.068(3) 0.0054(19) -0.0113(19) 0.0211(17)
O1 0.0382(19) 0.069(3) 0.069(3) -0.030(2) -0.0065(18) -0.0152(18)
O3 0.0455(18) 0.0377(19) 0.0415(19) 0.0037(16) 0.0087(15) -0.0136(16)
O2 0.0302(17) 0.070(3) 0.072(3) -0.023(2) 0.0139(18) 0.0030(17)
O9 0.0451(18) 0.041(2) 0.045(2) -0.0093(16) 0.0175(16) -0.0025(15)

loop_
_atom_type_symbol
_atom_type_description
_atom_type_scat_dispersion_real
_atom_type_scat_dispersion_imag
_atom_type_scat_source
Ru Ru -1.2594 0.8363 'International Tables Vol C Tables 4.2.6.8 and 6.1.1.4'
Co Co 0.3494 0.9721 'International Tables Vol C Tables 4.2.6.8 and 6.1.1.4'
P P 0.1023 0.0942 'International Tables Vol C Tables 4.2.6.8 and 6.1.1.4'
Si Si 0.0817 0.0704 'International Tables Vol C Tables 4.2.6.8 and 6.1.1.4'
O O 0.0106 0.0060 'International Tables Vol C Tables 4.2.6.8 and 6.1.1.4'
N N 0.0061 0.0033 'International Tables Vol C Tables 4.2.6.8 and 6.1.1.4'
C C 0.0033 0.0016 'International Tables Vol C Tables 4.2.6.8 and 6.1.1.4'
H H 0.0000 0.0000 'International Tables Vol C Tables 4.2.6.8 and 6.1.1.4'

loop_
_geom_angle_atom_site_label_1
_geom_angle_atom_site_label_2
_geom_angle_atom_site_label_3
_geom_angle
_geom_angle_site_symmetry_1
_geom_angle_site_symmetry_3
_geom_angle_publ_flag
C10 C11 C12 126.8(3) . . ?
C10 C11 Co3 73.1(2) . . ?
C12 C11 Co3 118.6(3) . . ?
C10 C11 Co2 69.0(2) . . ?
C12 C11 Co2 125.6(3) . . ?
Co3 C11 Co2 115.80(18) . . ?
C10 C11 Ru 108.2(2) . . ?
C12 C11 Ru 124.9(3) . . ?
Co3 C11 Ru 74.81(13) . . ?
Co2 C11 Ru 70.72(12) . . ?
C11 C10 Si1 130.2(3) . . ?
C11 C10 Co1 107.6(3) . . ?
Si1 C10 Co1 122.06(19) . . ?
C11 C10 Co2 71.4(2) . . ?
Si1 C10 Co2 118.17(18) . . ?
Co1 C10 Co2 73.11(12) . . ?
C11 C10 Co3 66.9(2) . . ?
Si1 C10 Co3 128.15(19) . . ?
Co1 C10 Co3 73.42(12) . . ?
Co2 C10 Co3 113.68(17) . . ?
C13 C12 C11 176.2(4) . . ?
C12 C13 Si2 175.7(4) . . ?
O6 C6 Co3 177.3(4) . . ?
O8 C8 Co3 133.6(3) . . ?
O8 C8 Ru 145.1(4) . . ?
Co3 C8 Ru 81.15(15) . . ?
O7 C7 Co3 172.1(5) . . ?
O5 C5 Co2 147.0(3) . . ?
O5 C5 Ru 136.4(3) . . ?
Co2 C5 Ru 76.53(15) . . ?
O4 C4 Co2 177.6(4) . . ?
O1 C1 Co1 170.8(4) . . ?
O3 C3 Co2 149.3(4) . . ?
O3 C3 Co1 133.3(3) . . ?
Co2 C3 Co1 77.43(16) . . ?
O2 C2 Co1 176.3(4) . . ?
O9 C9 Ru 175.0(4) . . ?
C25 C20 C21 118.6(4) . . ?
C25 C20 P 121.8(3) . . ?
C21 C20 P 119.6(3) . . ?
C22 C21 C20 120.6(4) . . ?
C23 C22 C21 120.2(4) . . ?
C22 C23 C24 119.5(4) . . ?
C25 C24 C23 120.5(4) . . ?
C24 C25 C20 120.7(4) . . ?
C31 C26 C27 118.1(4) . . ?
C31 C26 P 118.1(3) . . ?
C27 C26 P 123.7(4) . . ?
C28 C27 C26 120.4(5) . . ?
C27 C28 C29 120.7(5) . . ?
C30 C29 C28 119.7(5) . . ?
C29 C30 C31 119.9(5) . . ?
C26 C31 C30 121.2(5) . . ?
C33 C32 C37 118.6(4) . . ?
C33 C32 P 121.7(3) . . ?
C37 C32 P 119.3(3) . . ?
C32 C33 C34 121.0(4) . . ?
C33 C34 C35 119.6(5) . . ?
C36 C35 C34 119.7(4) . . ?
C37 C36 C35 120.4(4) . . ?
C36 C37 C32 120.7(5) . . ?
N C38 C39 116.7(4) . . ?
C41 C40 N 115.1(4) . . ?
C43 C42 N 115.3(4) . . ?
C45 C44 N 116.2(4) . . ?
C38 N C44 106.9(3) . . ?
C38 N C42 112.6(3) . . ?
C44 N C42 110.2(3) . . ?
C38 N C40 110.5(3) . . ?
C44 N C40 111.0(3) . . ?
C42 N C40 105.7(3) . . ?
C26 P C20 100.47(18) . . ?
C26 P C32 104.6(2) . . ?
C20 P C32 102.04(19) . . ?
C26 P Ru 116.78(14) . . ?
C20 P Ru 121.03(14) . . ?
C32 P Ru 109.87(13) . . ?
C19 Si1 C18 112.3(2) . . ?
C19 Si1 C10 110.00(19) . . ?
C18 Si1 C10 109.1(2) . . ?
C19 Si1 C17 106.0(2) . . ?
C18 Si1 C17 107.7(2) . . ?
C10 Si1 C17 111.66(19) . . ?
C13 Si2 C14 107.3(2) . . ?
C13 Si2 C16 109.1(2) . . ?
C14 Si2 C16 110.6(2) . . ?
C13 Si2 C15 109.9(2) . . ?
C14 Si2 C15 110.3(2) . . ?
C16 Si2 C15 109.6(2) . . ?
C9 Ru C8 92.73(17) . . ?
C9 Ru C5 84.87(16) . . ?
C8 Ru C5 177.09(15) . . ?
C9 Ru C11 162.09(16) . . ?
C8 Ru C11 91.63(15) . . ?
C5 Ru C11 90.16(14) . . ?
C9 Ru P 91.54(13) . . ?
C8 Ru P 93.27(12) . . ?
C5 Ru P 88.46(11) . . ?
C11 Ru P 105.55(10) . . ?
C9 Ru Co2 114.07(13) . . ?
C8 Ru Co2 134.88(12) . . ?
C5 Ru Co2 45.39(11) . . ?
C11 Ru Co2 52.62(10) . . ?
P Ru Co2 119.96(3) . . ?
C9 Ru Co3 125.21(13) . . ?
C8 Ru Co3 48.16(12) . . ?
C5 Ru Co3 132.39(11) . . ?
C11 Ru Co3 49.24(9) . . ?
P Ru Co3 121.90(3) . . ?
Co2 Ru Co3 87.044(19) . . ?
C9 Ru Co1 95.05(12) . . ?
C8 Ru Co1 88.43(12) . . ?
C5 Ru Co1 90.13(10) . . ?
C11 Ru Co1 67.70(10) . . ?
P Ru Co1 173.11(3) . . ?
Co2 Ru Co1 55.211(19) . . ?
Co3 Ru Co1 55.160(18) . . ?
C7 Co3 C6 100.0(2) . . ?
C7 Co3 C8 98.3(2) . . ?
C6 Co3 C8 97.71(19) . . ?
C7 Co3 C11 148.5(2) . . ?
C6 Co3 C11 102.68(18) . . ?
C8 Co3 C11 99.91(16) . . ?
C7 Co3 C10 109.4(2) . . ?
C6 Co3 C10 117.68(17) . . ?
C8 Co3 C10 128.90(16) . . ?
C11 Co3 C10 40.05(14) . . ?
C7 Co3 Co1 76.04(16) . . ?
C6 Co3 Co1 163.90(15) . . ?
C8 Co3 Co1 98.31(12) . . ?
C11 Co3 Co1 76.12(11) . . ?
C10 Co3 Co1 51.47(10) . . ?
C7 Co3 Ru 122.54(15) . . ?
C6 Co3 Ru 127.44(15) . . ?
C8 Co3 Ru 50.69(12) . . ?
C11 Co3 Ru 55.95(11) . . ?
C10 Co3 Ru 78.24(10) . . ?
Co1 Co3 Ru 65.516(19) . . ?
C4 Co2 C3 100.92(19) . . ?
C4 Co2 C5 102.70(19) . . ?
C3 Co2 C5 99.66(18) . . ?
C4 Co2 C10 111.73(18) . . ?
C3 Co2 C10 96.31(17) . . ?
C5 Co2 C10 138.27(16) . . ?
C4 Co2 C11 115.34(18) . . ?
C3 Co2 C11 129.96(17) . . ?
C5 Co2 C11 104.31(16) . . ?
C10 Co2 C11 39.61(14) . . ?
C4 Co2 Co1 142.29(14) . . ?
C3 Co2 Co1 55.27(14) . . ?
C5 Co2 Co1 109.49(12) . . ?
C10 Co2 Co1 52.21(10) . . ?
C11 Co2 Co1 75.37(10) . . ?
C4 Co2 Ru 149.98(14) . . ?
C3 Co2 Ru 104.83(14) . . ?
C5 Co2 Ru 58.08(13) . . ?
C10 Co2 Ru 80.64(10) . . ?
C11 Co2 Ru 56.65(11) . . ?
Co1 Co2 Ru 67.140(19) . . ?
C2 Co1 C1 92.6(2) . . ?
C2 Co1 C10 158.84(18) . . ?
C1 Co1 C10 104.23(17) . . ?
C2 Co1 C3 100.95(19) . . ?
C1 Co1 C3 90.51(19) . . ?
C10 Co1 C3 91.82(15) . . ?
C2 Co1 Co2 124.80(14) . . ?
C1 Co1 Co2 124.41(15) . . ?
C10 Co1 Co2 54.67(10) . . ?
C3 Co1 Co2 47.30(11) . . ?
C2 Co1 Co3 105.48(15) . . ?
C1 Co1 Co3 119.10(15) . . ?
C10 Co1 Co3 55.11(10) . . ?
C3 Co1 Co3 138.60(12) . . ?
Co2 Co1 Co3 91.30(2) . . ?
C2 Co1 Ru 86.51(14) . . ?
C1 Co1 Ru 177.79(16) . . ?
C10 Co1 Ru 76.23(10) . . ?
C3 Co1 Ru 91.63(12) . . ?
Co2 Co1 Ru 57.649(19) . . ?
Co3 Co1 Ru 59.32(2) . . ?

loop_
_geom_bond_atom_site_label_1
_geom_bond_atom_site_label_2
_geom_bond_distance
_geom_bond_site_symmetry_2
_geom_bond_publ_flag
C11 C10 1.421(5) . ?
C11 C12 1.434(5) . ?
C11 Co3 2.031(4) . ?
C11 Co2 2.114(4) . ?
C11 Ru 2.222(4) . ?
C10 Si1 1.871(4) . ?
C10 Co1 2.016(4) . ?
C10 Co2 2.081(4) . ?
C10 Co3 2.114(4) . ?
C12 C13 1.213(5) . ?
C13 Si2 1.835(4) . ?
C6 O6 1.145(5) . ?
C6 Co3 1.765(5) . ?
C8 O8 1.175(5) . ?
C8 Co3 1.952(4) . ?
C8 Ru 2.026(4) . ?
C7 O7 1.150(5) . ?
C7 Co3 1.753(5) . ?
C5 O5 1.174(5) . ?
C5 Co2 1.838(4) . ?
C5 Ru 2.191(4) . ?
C4 O4 1.143(5) . ?
C4 Co2 1.748(4) . ?
C1 O1 1.143(5) . ?
C1 Co1 1.776(5) . ?
C3 O3 1.162(5) . ?
C3 Co2 1.838(4) . ?
C3 Co1 2.055(4) . ?
C2 O2 1.145(5) . ?
C2 Co1 1.775(5) . ?
C9 O9 1.153(5) . ?
C9 Ru 1.872(4) . ?
C17 Si1 1.881(5) . ?
C18 Si1 1.871(5) . ?
C19 Si1 1.867(5) . ?
C14 Si2 1.851(5) . ?
C15 Si2 1.867(5) . ?
C16 Si2 1.855(5) . ?
C20 C25 1.389(6) . ?
C20 C21 1.394(6) . ?
C20 P 1.839(4) . ?
C21 C22 1.391(6) . ?
C22 C23 1.382(7) . ?
C23 C24 1.386(7) . ?
C24 C25 1.382(6) . ?
C26 C31 1.387(7) . ?
C26 C27 1.401(6) . ?
C26 P 1.825(4) . ?
C27 C28 1.379(7) . ?
C28 C29 1.383(8) . ?
C29 C30 1.375(8) . ?
C30 C31 1.389(6) . ?
C32 C33 1.382(6) . ?
C32 C37 1.398(6) . ?
C32 P 1.845(4) . ?
C33 C34 1.393(6) . ?
C34 C35 1.393(7) . ?
C35 C36 1.383(7) . ?
C36 C37 1.379(6) . ?
C38 N 1.504(5) . ?
C38 C39 1.510(7) . ?
C40 C41 1.486(7) . ?
C40 N 1.540(6) . ?
C42 C43 1.495(7) . ?
C42 N 1.520(5) . ?
C44 C45 1.505(6) . ?
C44 N 1.518(5) . ?
P Ru 2.3455(11) . ?
Ru Co2 2.5107(7) . ?
Ru Co3 2.5881(7) . ?
Ru Co1 2.7385(7) . ?
Co3 Co1 2.4697(8) . ?
Co2 Co1 2.4407(8) . ?
